data_1565206
loop_
_publ_author_name
'Karges, Johannes'
'Blacque, Olivier'
'Gasser, Gilles'

_publ_section_title
;
 Metal dipyrrin complexes as potential photosensitizers for photodynamic
 therapy
;
_journal_name_full 'Inorganica Chimica Acta'
_journal_page_first 119482
_journal_paper_doi 10.1016/j.ica.2020.119482
_journal_volume 505
_journal_year 2020
_chemical_formula_moiety 'C44 H46 I4 N4 Ni, 3(C H4 O)'
_chemical_formula_sum 'C47 H58 I4 N4 Ni O3'
_chemical_formula_weight 1293.28
_space_group_crystal_system orthorhombic
_space_group_IT_number 68
_space_group_name_Hall '-C 2a 2ac'
_space_group_name_H-M_alt 'C c c a :2'
_atom_sites_solution_hydrogens geom
_atom_sites_solution_primary dual
_cell_angle_alpha 90
_cell_angle_beta 90
_cell_angle_gamma 90
_cell_formula_units_Z 8
_cell_length_a 14.6512(5)
_cell_length_b 44.3536(14)
_cell_length_c 17.5398(5)
_cell_measurement_reflns_used 5674
_cell_measurement_temperature 160(1)
_cell_measurement_theta_max 69.1600
_cell_measurement_theta_min 4.0470
_cell_volume 11397.9(6)
_computing_cell_refinement 'CrysAlisPro 1.171.40.53 (Rigaku OD, 2019)'
_computing_data_collection 'CrysAlisPro 1.171.40.53 (Rigaku OD, 2019)'
_computing_data_reduction 'CrysAlisPro 1.171.40.53 (Rigaku OD, 2019)'
_computing_molecular_graphics 'Olex2 (Dolomanov et al., 2009)'
_computing_publication_material 'Olex2 (Dolomanov et al., 2009)'
_computing_structure_refinement 'ShelXL (Sheldrick, 2015b)'
_computing_structure_solution 'ShelXT (Sheldrick, 2015a)'
_diffrn_ambient_environment N~2~
_diffrn_ambient_temperature 160(1)
_diffrn_detector 'CCD plate'
_diffrn_detector_area_resol_mean 5.8140
_diffrn_detector_type 'Pilatus 200K'
_diffrn_measured_fraction_theta_full 0.994
_diffrn_measured_fraction_theta_max 0.991
_diffrn_measurement_details
;
List of Runs (angles in degrees, time in seconds):

  # Type    Start    End  Width  t~exp~   \w     \q     \k     \f   Frames
--------------------------------------------------------------------------
  1  \w   -130.00 -82.00   0.50   15.00    --  -54.72 -99.00-150.00   96
  2  \w   -130.00 -82.00   0.50   15.00    --  -54.72 -99.00 -30.00   96
  3  \w    -26.00  25.00   0.50   15.00    --  -54.72  19.00-150.00  102
  4  \w    -26.00  25.00   0.50   15.00    --  -54.72  19.00 -60.00  102
  5  \w    -26.00  25.00   0.50   15.00    --  -54.72  19.00 -90.00  102
  6  \w    -35.00  -6.00   0.50   60.00    --  -84.25  30.00  90.00   58
  7  \w     35.00  71.00   0.50   60.00    --  105.75 -61.00 120.00   72
  8  \w     36.00  64.00   0.50   60.00    --  105.75 -61.00  60.00   56
  9  \w     35.00  71.00   0.50   60.00    --  105.75 -61.00  30.00   72
 10  \w     35.00  71.00   0.50   60.00    --  105.75 -61.00   0.00   72
 11  \w     30.00 109.00   0.50   60.00    --  105.75 -94.00 -30.00  158
 12  \w     35.00  71.00   0.50   60.00    --  105.75 -61.00-180.00   72
 13  \w     59.00  99.00   0.50   60.00    --  105.75 -77.00-180.00   80
 14  \w     35.00  71.00   0.50   60.00    --  105.75 -61.00-120.00   72
 15  \w     94.00 178.00   0.50   60.00    --  105.75  45.00-120.00  168
 16  \w     99.00 178.00   0.50   60.00    --  105.75 111.00 120.00  158
;
_diffrn_measurement_device 'four-circle diffractometer'
_diffrn_measurement_device_type 'XtaLAB Synergy, Dualflex, Pilatus 200K'
_diffrn_measurement_method '\w scans'
_diffrn_orient_matrix_type 'CrysAlisPro convention (1999,Acta A55,543-557)'
_diffrn_orient_matrix_UB_11 -0.0132836000
_diffrn_orient_matrix_UB_12 0.0318789000
_diffrn_orient_matrix_UB_13 0.0331645000
_diffrn_orient_matrix_UB_21 -0.0683125000
_diffrn_orient_matrix_UB_22 -0.0126069000
_diffrn_orient_matrix_UB_23 0.0585060000
_diffrn_orient_matrix_UB_31 0.0788080000
_diffrn_orient_matrix_UB_32 -0.0056035000
_diffrn_orient_matrix_UB_33 0.0565017000
_diffrn_radiation_monochromator mirror
_diffrn_radiation_probe x-ray
_diffrn_radiation_type CuK\a
_diffrn_radiation_wavelength 1.54184
_diffrn_reflns_av_R_equivalents 0.0617
_diffrn_reflns_av_unetI/netI 0.0424
_diffrn_reflns_Laue_measured_fraction_full 0.994
_diffrn_reflns_Laue_measured_fraction_max 0.991
_diffrn_reflns_limit_h_max 18
_diffrn_reflns_limit_h_min -16
_diffrn_reflns_limit_k_max 55
_diffrn_reflns_limit_k_min -52
_diffrn_reflns_limit_l_max 21
_diffrn_reflns_limit_l_min -16
_diffrn_reflns_number 30356
_diffrn_reflns_point_group_measured_fraction_full 0.994
_diffrn_reflns_point_group_measured_fraction_max 0.991
_diffrn_reflns_theta_full 67.684
_diffrn_reflns_theta_max 74.493
_diffrn_reflns_theta_min 3.987
_diffrn_source 'micro-focus sealed X-ray tube'
_diffrn_source_type 'PhotonJet (Cu) X-ray Source'
_exptl_absorpt_coefficient_mu 17.788
_exptl_absorpt_correction_T_max 0.832
_exptl_absorpt_correction_T_min 0.370
_exptl_absorpt_correction_type analytical
_exptl_absorpt_process_details
;
CrysAlisPro 1.171.40.53 (Rigaku Oxford Diffraction, 2019)
Analytical numeric absorption correction using a multifaceted crystal
model based on expressions derived by R.C. Clark & J.S. Reid.
(Clark, R. C. & Reid, J. S. (1995). Acta Cryst. A51, 887-897)
Empirical absorption correction using spherical harmonics,
 implemented in SCALE3 ABSPACK scaling algorithm.
;
_exptl_crystal_colour red
_exptl_crystal_density_diffrn 1.507
_exptl_crystal_description plate
_exptl_crystal_F_000 5056
_exptl_crystal_size_max 0.09
_exptl_crystal_size_mid 0.08
_exptl_crystal_size_min 0.01
_refine_diff_density_max 1.703
_refine_diff_density_min -1.225
_refine_diff_density_rms 0.104
_refine_ls_extinction_coef .
_refine_ls_extinction_method none
_refine_ls_goodness_of_fit_ref 1.060
_refine_ls_hydrogen_treatment constr
_refine_ls_matrix_type full
_refine_ls_number_parameters 247
_refine_ls_number_reflns 5789
_refine_ls_number_restraints 0
_refine_ls_restrained_S_all 1.060
_refine_ls_R_factor_all 0.1018
_refine_ls_R_factor_gt 0.0666
_refine_ls_shift/su_max 0.001
_refine_ls_shift/su_mean 0.000
_refine_ls_structure_factor_coef Fsqd
_refine_ls_weighting_details 'w=1/[\s^2^(Fo^2^)+(0.1011P)^2^+44.6938P] where P=(Fo^2^+2Fc^2^)/3'
_refine_ls_weighting_scheme calc
_refine_ls_wR_factor_gt 0.1863
_refine_ls_wR_factor_ref 0.2089
_reflns_Friedel_coverage 0.000
_reflns_Friedel_fraction_full .
_reflns_Friedel_fraction_max .
_reflns_number_gt 3573
_reflns_number_total 5789
_reflns_threshold_expression 'I > 2\s(I)'
_cod_data_source_file ICA-2020-505-119482.cif
_cod_data_source_block 1_sq
_cod_original_sg_symbol_Hall '-C 2b 2bc'
_cod_original_sg_symbol_H-M 'C c c e'
_cod_database_code 1565206
_shelx_space_group_comment
;
The symmetry employed for this shelxl refinement is uniquely defined
by the following loop, which should always be used as a source of
symmetry information in preference to the above space-group names.
They are only intended as comments.
;
_shelx_estimated_absorpt_t_max 0.842
_shelx_estimated_absorpt_t_min 0.297
_olex2_refinement_description
;
1. Fixed Uiso
 At 1.2 times of:
  All C(H) groups
 At 1.5 times of:
  All C(H,H,H) groups
2.a Aromatic/amide H refined with riding coordinates:
 C16(H16), C18(H18)
2.b Idealised Me refined as rotating group:
 C10(H10A,H10B,H10C), C11(H11A,H11B,H11C), C12(H12A,H12B,H12C), C13(H13A,H13B,
 H13C), C20(H20A,H20B,H20C), C21(H21A,H21B,H21C), C22(H22A,H22B,H22C)
;

loop_
_space_group_symop_operation_xyz
'x, y, z'
'-x+1/2, -y, z'
'-x, y, -z+1/2'
'x+1/2, -y, -z+1/2'
'x+1/2, y+1/2, z'
'-x+1, -y+1/2, z'
'-x+1/2, y+1/2, -z+1/2'
'x+1, -y+1/2, -z+1/2'
'-x, -y, -z'
'x-1/2, y, -z'
'x, -y, z-1/2'
'-x-1/2, y, z-1/2'
'-x+1/2, -y+1/2, -z'
'x, y+1/2, -z'
'x+1/2, -y+1/2, z-1/2'
'-x, y+1/2, z-1/2'

loop_
_atom_site_label
_atom_site_type_symbol
_atom_site_fract_x
_atom_site_fract_y
_atom_site_fract_z
_atom_site_U_iso_or_equiv
_atom_site_adp_type
_atom_site_occupancy
_atom_site_site_symmetry_order
_atom_site_calc_flag
_atom_site_refinement_flags_posn
_atom_site_refinement_flags_adp
_atom_site_refinement_flags_occupancy
_atom_site_disorder_assembly
_atom_site_disorder_group
C1 C 0.5813(5) 0.68961(17) 0.3335(4) 0.0548(16) Uani 1 1 d . . . . .
C2 C 0.5821(5) 0.70424(17) 0.4040(4) 0.0571(17) Uani 1 1 d . . . . .
C3 C 0.5306(5) 0.68712(17) 0.4549(4) 0.0548(16) Uani 1 1 d . . . . .
C4 C 0.4973(4) 0.66188(16) 0.4120(3) 0.0496(15) Uani 1 1 d . . . . .
C5 C 0.4397(4) 0.63836(17) 0.4338(4) 0.0533(16) Uani 1 1 d . . . . .
C6 C 0.3993(5) 0.61683(17) 0.3871(4) 0.0563(17) Uani 1 1 d . . . . .
C7 C 0.3371(6) 0.59314(19) 0.4061(6) 0.074(2) Uani 1 1 d . . . . .
C8 C 0.3157(7) 0.5799(2) 0.3380(7) 0.095(3) Uani 1 1 d . . . . .
C9 C 0.3637(7) 0.5940(2) 0.2789(6) 0.083(3) Uani 1 1 d . . . . .
C10 C 0.6295(6) 0.6996(2) 0.2622(4) 0.075(2) Uani 1 1 d . . . . .
H10A H 0.639334 0.682183 0.228823 0.112 Uiso 1 1 calc GR . . . .
H10B H 0.688499 0.708550 0.275647 0.112 Uiso 1 1 calc GR . . . .
H10C H 0.592079 0.714602 0.235600 0.112 Uiso 1 1 calc GR . . . .
C11 C 0.5173(6) 0.6958(2) 0.5382(4) 0.071(2) Uani 1 1 d . . . . .
H11A H 0.452221 0.699005 0.548313 0.107 Uiso 1 1 calc GR . . . .
H11B H 0.550960 0.714431 0.548983 0.107 Uiso 1 1 calc GR . . . .
H11C H 0.540201 0.679600 0.571030 0.107 Uiso 1 1 calc GR . . . .
C12 C 0.3017(7) 0.5829(2) 0.4824(6) 0.096(3) Uani 1 1 d . . . . .
H12A H 0.353200 0.578125 0.515984 0.143 Uiso 1 1 calc GR . . . .
H12B H 0.263796 0.564888 0.475646 0.143 Uiso 1 1 calc GR . . . .
H12C H 0.265029 0.599002 0.505344 0.143 Uiso 1 1 calc GR . . . .
C13 C 0.3589(9) 0.5886(3) 0.1939(6) 0.116(4) Uani 1 1 d . . . . .
H13A H 0.389822 0.605064 0.167041 0.174 Uiso 1 1 calc GR . . . .
H13B H 0.294822 0.587778 0.177851 0.174 Uiso 1 1 calc GR . . . .
H13C H 0.388798 0.569448 0.181627 0.174 Uiso 1 1 calc GR . . . .
C14 C 0.4115(5) 0.63816(18) 0.5164(4) 0.0610(18) Uani 1 1 d . . . . .
C15 C 0.3312(5) 0.6533(2) 0.5385(4) 0.069(2) Uani 1 1 d . . . . .
C16 C 0.3065(6) 0.6534(2) 0.6156(5) 0.079(2) Uani 1 1 d . . . . .
H16 H 0.252672 0.663581 0.631197 0.095 Uiso 1 1 calc R . . . .
C17 C 0.3593(6) 0.6388(3) 0.6688(5) 0.084(3) Uani 1 1 d . . . . .
C18 C 0.4365(6) 0.6235(2) 0.6453(4) 0.083(3) Uani 1 1 d . . . . .
H18 H 0.471347 0.612680 0.681941 0.100 Uiso 1 1 calc R . . . .
C19 C 0.4641(6) 0.62334(19) 0.5704(4) 0.067(2) Uani 1 1 d . . . . .
C20 C 0.2716(6) 0.6690(2) 0.4801(5) 0.078(2) Uani 1 1 d . . . . .
H20A H 0.307363 0.684578 0.453879 0.118 Uiso 1 1 calc GR . . . .
H20B H 0.219515 0.678449 0.505840 0.118 Uiso 1 1 calc GR . . . .
H20C H 0.249423 0.654306 0.442806 0.118 Uiso 1 1 calc GR . . . .
C21 C 0.3343(8) 0.6402(3) 0.7539(5) 0.111(4) Uani 1 1 d . . . . .
H21A H 0.347316 0.620630 0.777682 0.166 Uiso 1 1 calc GR . . . .
H21B H 0.269240 0.644791 0.759287 0.166 Uiso 1 1 calc GR . . . .
H21C H 0.370486 0.655887 0.778910 0.166 Uiso 1 1 calc GR . . . .
C22 C 0.5502(6) 0.6072(3) 0.5458(5) 0.092(3) Uani 1 1 d . . . . .
H22A H 0.535203 0.592403 0.506096 0.138 Uiso 1 1 calc GR . . . .
H22B H 0.577022 0.596744 0.589666 0.138 Uiso 1 1 calc GR . . . .
H22C H 0.593965 0.621823 0.525614 0.138 Uiso 1 1 calc GR . . . .
I1 I 0.65009(4) 0.74423(2) 0.42556(4) 0.0846(3) Uani 1 1 d . . . . .
I2 I 0.22454(7) 0.54448(2) 0.32166(7) 0.1536(5) Uani 1 1 d . . . . .
N1 N 0.5324(4) 0.66454(13) 0.3374(3) 0.0509(12) Uani 1 1 d . . . . .
N2 N 0.4135(4) 0.61653(15) 0.3076(4) 0.0670(16) Uani 1 1 d . . . . .
Ni1 Ni 0.500000 0.64012(4) 0.250000 0.0683(5) Uani 1 2 d S T P . .

loop_
_atom_site_aniso_label
_atom_site_aniso_U_11
_atom_site_aniso_U_22
_atom_site_aniso_U_33
_atom_site_aniso_U_23
_atom_site_aniso_U_13
_atom_site_aniso_U_12
C1 0.048(4) 0.062(4) 0.054(4) 0.014(3) -0.007(3) -0.007(3)
C2 0.054(4) 0.056(4) 0.061(4) 0.008(3) -0.012(3) -0.011(3)
C3 0.050(3) 0.062(4) 0.053(3) 0.001(3) -0.008(3) 0.001(3)
C4 0.047(3) 0.053(4) 0.049(3) 0.005(3) 0.000(3) 0.000(3)
C5 0.049(4) 0.059(4) 0.052(3) 0.007(3) 0.000(3) 0.005(3)
C6 0.046(4) 0.060(4) 0.062(4) 0.005(3) 0.001(3) 0.006(3)
C7 0.069(5) 0.050(4) 0.102(6) -0.001(4) 0.010(4) -0.001(4)
C8 0.078(6) 0.056(5) 0.150(9) -0.017(6) 0.015(6) -0.021(5)
C9 0.085(6) 0.065(5) 0.100(6) -0.032(5) 0.000(5) -0.009(5)
C10 0.074(5) 0.097(6) 0.053(4) 0.018(4) 0.003(4) -0.015(5)
C11 0.083(6) 0.074(5) 0.057(4) -0.007(4) -0.007(4) -0.005(4)
C12 0.095(7) 0.071(6) 0.121(8) 0.030(5) 0.007(6) -0.018(5)
C13 0.120(9) 0.115(9) 0.112(8) -0.058(7) 0.001(7) -0.023(7)
C14 0.056(4) 0.072(5) 0.055(4) 0.012(3) 0.012(3) 0.008(4)
C15 0.059(4) 0.082(6) 0.065(4) 0.012(4) 0.014(4) 0.009(4)
C16 0.064(5) 0.099(7) 0.076(5) 0.005(5) 0.022(4) 0.001(5)
C17 0.073(5) 0.120(8) 0.059(4) 0.017(5) 0.013(4) -0.002(5)
C18 0.073(5) 0.120(8) 0.057(4) 0.034(5) 0.002(4) 0.009(5)
C19 0.064(4) 0.072(5) 0.065(4) 0.024(4) -0.002(4) 0.011(4)
C20 0.058(5) 0.092(6) 0.086(5) 0.013(5) 0.006(4) 0.029(4)
C21 0.098(8) 0.162(12) 0.073(6) 0.022(6) 0.028(5) 0.009(7)
C22 0.069(6) 0.135(9) 0.071(5) 0.031(5) 0.009(4) 0.038(6)
I1 0.0815(4) 0.0740(4) 0.0982(4) 0.0005(3) -0.0239(3) -0.0227(3)
I2 0.1525(8) 0.0925(6) 0.2158(11) -0.0636(6) 0.0511(7) -0.0619(6)
N1 0.053(3) 0.054(3) 0.046(3) 0.006(2) -0.001(2) -0.002(3)
N2 0.065(4) 0.062(4) 0.075(4) -0.011(3) -0.004(3) 0.006(3)
Ni1 0.0951(14) 0.0629(11) 0.0469(8) 0.000 0.0029(9) 0.000

loop_
_atom_type_symbol
_atom_type_description
_atom_type_scat_dispersion_real
_atom_type_scat_dispersion_imag
_atom_type_scat_source
C C 0.0181 0.0091 'International Tables Vol C Tables 4.2.6.8 and 6.1.1.4'
H H 0.0000 0.0000 'International Tables Vol C Tables 4.2.6.8 and 6.1.1.4'
I I -0.3257 6.8362 'International Tables Vol C Tables 4.2.6.8 and 6.1.1.4'
N N 0.0311 0.0180 'International Tables Vol C Tables 4.2.6.8 and 6.1.1.4'
Ni Ni -3.0029 0.5091 'International Tables Vol C Tables 4.2.6.8 and 6.1.1.4'
O O 0.0492 0.0322 'International Tables Vol C Tables 4.2.6.8 and 6.1.1.4'

loop_
_exptl_crystal_face_index_h
_exptl_crystal_face_index_k
_exptl_crystal_face_index_l
_exptl_crystal_face_perp_dist
0 1 0 0.0057
0 -1 0 0.0047
-1 1 -2 0.0381
-2 0 1 0.0412
2 -1 2 0.0295
2 1 -2 0.0384
0 1 -2 0.0377
-1 -1 2 0.0464

loop_
_geom_angle_atom_site_label_1
_geom_angle_atom_site_label_2
_geom_angle_atom_site_label_3
_geom_angle
_geom_angle_site_symmetry_1
_geom_angle_site_symmetry_3
C2 C1 C10 126.6(7) . .
N1 C1 C2 110.4(6) . .
N1 C1 C10 123.0(7) . .
C1 C2 I1 124.4(5) . .
C3 C2 C1 108.0(6) . .
C3 C2 I1 127.6(5) . .
C2 C3 C4 105.8(6) . .
C2 C3 C11 123.1(7) . .
C4 C3 C11 131.1(7) . .
C5 C4 C3 130.1(6) . .
C5 C4 N1 122.6(6) . .
N1 C4 C3 107.3(6) . .
C4 C5 C14 115.8(6) . .
C6 C5 C4 127.5(6) . .
C6 C5 C14 116.5(6) . .
C5 C6 C7 129.6(7) . .
C5 C6 N2 121.8(6) . .
N2 C6 C7 108.5(7) . .
C6 C7 C12 130.5(9) . .
C8 C7 C6 104.9(8) . .
C8 C7 C12 124.6(8) . .
C7 C8 C9 109.9(8) . .
C7 C8 I2 126.2(8) . .
C9 C8 I2 123.9(8) . .
C8 C9 C13 129.5(9) . .
N2 C9 C8 109.2(8) . .
N2 C9 C13 121.1(9) . .
C1 C10 H10A 109.5 . .
C1 C10 H10B 109.5 . .
C1 C10 H10C 109.5 . .
H10A C10 H10B 109.5 . .
H10A C10 H10C 109.5 . .
H10B C10 H10C 109.5 . .
C3 C11 H11A 109.5 . .
C3 C11 H11B 109.5 . .
C3 C11 H11C 109.5 . .
H11A C11 H11B 109.5 . .
H11A C11 H11C 109.5 . .
H11B C11 H11C 109.5 . .
C7 C12 H12A 109.5 . .
C7 C12 H12B 109.5 . .
C7 C12 H12C 109.5 . .
H12A C12 H12B 109.5 . .
H12A C12 H12C 109.5 . .
H12B C12 H12C 109.5 . .
C9 C13 H13A 109.5 . .
C9 C13 H13B 109.5 . .
C9 C13 H13C 109.5 . .
H13A C13 H13B 109.5 . .
H13A C13 H13C 109.5 . .
H13B C13 H13C 109.5 . .
C15 C14 C5 119.5(6) . .
C19 C14 C5 120.4(6) . .
C19 C14 C15 120.1(7) . .
C14 C15 C20 121.0(7) . .
C16 C15 C14 118.9(7) . .
C16 C15 C20 120.1(7) . .
C15 C16 H16 119.7 . .
C17 C16 C15 120.6(8) . .
C17 C16 H16 119.7 . .
C16 C17 C18 119.3(7) . .
C16 C17 C21 120.5(9) . .
C18 C17 C21 120.1(8) . .
C17 C18 H18 119.1 . .
C19 C18 C17 121.8(8) . .
C19 C18 H18 119.1 . .
C14 C19 C22 119.5(7) . .
C18 C19 C14 119.1(8) . .
C18 C19 C22 121.4(7) . .
C15 C20 H20A 109.5 . .
C15 C20 H20B 109.5 . .
C15 C20 H20C 109.5 . .
H20A C20 H20B 109.5 . .
H20A C20 H20C 109.5 . .
H20B C20 H20C 109.5 . .
C17 C21 H21A 109.5 . .
C17 C21 H21B 109.5 . .
C17 C21 H21C 109.5 . .
H21A C21 H21B 109.5 . .
H21A C21 H21C 109.5 . .
H21B C21 H21C 109.5 . .
C19 C22 H22A 109.5 . .
C19 C22 H22B 109.5 . .
C19 C22 H22C 109.5 . .
H22A C22 H22B 109.5 . .
H22A C22 H22C 109.5 . .
H22B C22 H22C 109.5 . .
C1 N1 C4 108.4(5) . .
C1 N1 Ni1 124.1(4) . .
C4 N1 Ni1 126.7(5) . .
C6 N2 Ni1 127.6(5) . .
C9 N2 C6 107.5(7) . .
C9 N2 Ni1 124.5(6) . .
N1 Ni1 N1 112.0(3) . 3_655
N2 Ni1 N1 92.8(2) . .
N2 Ni1 N1 123.8(3) 3_655 .
N2 Ni1 N1 92.8(2) 3_655 3_655
N2 Ni1 N1 123.8(3) . 3_655
N2 Ni1 N2 114.3(4) 3_655 .

loop_
_geom_bond_atom_site_label_1
_geom_bond_atom_site_label_2
_geom_bond_distance
_geom_bond_site_symmetry_2
C1 C2 1.397(10) .
C1 C10 1.503(9) .
C1 N1 1.324(9) .
C2 C3 1.395(10) .
C2 I1 2.069(7) .
C3 C4 1.435(10) .
C3 C11 1.524(10) .
C4 C5 1.395(10) .
C4 N1 1.409(8) .
C5 C6 1.391(10) .
C5 C14 1.506(9) .
C6 C7 1.430(11) .
C6 N2 1.409(9) .
C7 C8 1.369(14) .
C7 C12 1.506(13) .
C8 C9 1.400(14) .
C8 I2 2.082(9) .
C9 C13 1.511(14) .
C9 N2 1.335(10) .
C10 H10A 0.9800 .
C10 H10B 0.9800 .
C10 H10C 0.9800 .
C11 H11A 0.9800 .
C11 H11B 0.9800 .
C11 H11C 0.9800 .
C12 H12A 0.9800 .
C12 H12B 0.9800 .
C12 H12C 0.9800 .
C13 H13A 0.9800 .
C13 H13B 0.9800 .
C13 H13C 0.9800 .
C14 C15 1.408(10) .
C14 C19 1.388(10) .
C15 C16 1.399(11) .
C15 C20 1.518(11) .
C16 H16 0.9500 .
C16 C17 1.373(13) .
C17 C18 1.383(13) .
C17 C21 1.538(12) .
C18 H18 0.9500 .
C18 C19 1.374(11) .
C19 C22 1.514(12) .
C20 H20A 0.9800 .
C20 H20B 0.9800 .
C20 H20C 0.9800 .
C21 H21A 0.9800 .
C21 H21B 0.9800 .
C21 H21C 0.9800 .
C22 H22A 0.9800 .
C22 H22B 0.9800 .
C22 H22C 0.9800 .
N1 Ni1 1.937(5) .
N2 Ni1 1.930(7) .

loop_
_geom_torsion_atom_site_label_1
_geom_torsion_atom_site_label_2
_geom_torsion_atom_site_label_3
_geom_torsion_atom_site_label_4
_geom_torsion
_geom_torsion_site_symmetry_1
_geom_torsion_site_symmetry_2
_geom_torsion_site_symmetry_3
_geom_torsion_site_symmetry_4
C1 C2 C3 C4 -1.0(8) . . . .
C1 C2 C3 C11 179.0(7) . . . .
C2 C1 N1 C4 0.9(8) . . . .
C2 C1 N1 Ni1 171.6(5) . . . .
C2 C3 C4 C5 -177.3(7) . . . .
C2 C3 C4 N1 1.5(7) . . . .
C3 C4 C5 C6 170.0(7) . . . .
C3 C4 C5 C14 -3.7(11) . . . .
C3 C4 N1 C1 -1.5(7) . . . .
C3 C4 N1 Ni1 -171.9(5) . . . .
C4 C5 C6 C7 -177.2(7) . . . .
C4 C5 C6 N2 0.2(11) . . . .
C4 C5 C14 C15 90.8(9) . . . .
C4 C5 C14 C19 -88.9(9) . . . .
C5 C4 N1 C1 177.5(6) . . . .
C5 C4 N1 Ni1 7.0(9) . . . .
C5 C6 C7 C8 176.9(8) . . . .
C5 C6 C7 C12 -4.8(14) . . . .
C5 C6 N2 C9 -178.0(7) . . . .
C5 C6 N2 Ni1 9.5(10) . . . .
C5 C14 C15 C16 -178.9(8) . . . .
C5 C14 C15 C20 1.5(13) . . . .
C5 C14 C19 C18 -179.8(8) . . . .
C5 C14 C19 C22 -0.4(13) . . . .
C6 C5 C14 C15 -83.6(10) . . . .
C6 C5 C14 C19 96.6(9) . . . .
C6 C7 C8 C9 1.4(11) . . . .
C6 C7 C8 I2 -177.8(7) . . . .
C7 C6 N2 C9 -0.2(9) . . . .
C7 C6 N2 Ni1 -172.6(5) . . . .
C7 C8 C9 C13 -176.3(11) . . . .
C7 C8 C9 N2 -1.6(12) . . . .
C8 C9 N2 C6 1.0(10) . . . .
C8 C9 N2 Ni1 173.8(6) . . . .
C10 C1 C2 C3 -178.7(7) . . . .
C10 C1 C2 I1 1.0(11) . . . .
C10 C1 N1 C4 179.7(7) . . . .
C10 C1 N1 Ni1 -9.6(10) . . . .
C11 C3 C4 C5 2.8(13) . . . .
C11 C3 C4 N1 -178.4(7) . . . .
C12 C7 C8 C9 -177.1(9) . . . .
C12 C7 C8 I2 3.8(15) . . . .
C13 C9 N2 C6 176.3(9) . . . .
C13 C9 N2 Ni1 -11.0(13) . . . .
C14 C5 C6 C7 -3.4(11) . . . .
C14 C5 C6 N2 173.9(6) . . . .
C14 C15 C16 C17 -0.4(14) . . . .
C15 C14 C19 C18 0.5(13) . . . .
C15 C14 C19 C22 179.9(9) . . . .
C15 C16 C17 C18 -1.4(15) . . . .
C15 C16 C17 C21 177.3(10) . . . .
C16 C17 C18 C19 2.8(16) . . . .
C17 C18 C19 C14 -2.3(15) . . . .
C17 C18 C19 C22 178.3(10) . . . .
C19 C14 C15 C16 0.8(13) . . . .
C19 C14 C15 C20 -178.7(8) . . . .
C20 C15 C16 C17 179.2(9) . . . .
C21 C17 C18 C19 -175.9(10) . . . .
I1 C2 C3 C4 179.3(5) . . . .
I1 C2 C3 C11 -0.8(11) . . . .
I2 C8 C9 C13 2.9(16) . . . .
I2 C8 C9 N2 177.6(7) . . . .
N1 C1 C2 C3 0.1(8) . . . .
N1 C1 C2 I1 179.8(5) . . . .
N1 C4 C5 C6 -8.7(11) . . . .
N1 C4 C5 C14 177.6(6) . . . .
N2 C6 C7 C8 -0.7(9) . . . .
N2 C6 C7 C12 177.6(9) . . . .
